data_7208807
loop_
_publ_author_name
'Sun, Di'
'Liu, Fu-Jing'
'Huang, Rong-Bin'
'Zheng, Lan-Sun'

_publ_section_title
;
 Three guest-dependent nitrate--water aggregations encapsulated in
 silver(i)--bipyridine supramolecular frameworks
;
_journal_issue 23
_journal_name_full CrystEngComm
_journal_page_first 7872
_journal_paper_doi 10.1039/c2ce26161h
_journal_volume 14
_journal_year 2012
_chemical_formula_moiety 'C10 H8 Ag N3 O3, 3(C10 H8 Ag N2), C7 H6 N2, 3(N O3), 6(H2 O)'
_chemical_formula_sum 'C47 H50 Ag4 N14 O18'
_chemical_formula_weight 1530.49
_chemical_name_systematic
;
?
;
_space_group_IT_number 2
_symmetry_cell_setting triclinic
_symmetry_space_group_name_Hall '-P 1'
_symmetry_space_group_name_H-M 'P -1'
_atom_sites_solution_hydrogens geom
_atom_sites_solution_primary direct
_atom_sites_solution_secondary difmap
_audit_creation_method SHELXL-97
_cell_angle_alpha 106.019(4)
_cell_angle_beta 100.171(4)
_cell_angle_gamma 102.572(3)
_cell_formula_units_Z 2
_cell_length_a 11.328(2)
_cell_length_b 13.975(3)
_cell_length_c 18.270(3)
_cell_measurement_temperature 173(2)
_cell_volume 2625.6(9)
_computing_structure_refinement 'SHELXL-97 (Sheldrick, 1997)'
_computing_structure_solution 'SHELXS-97 (Sheldrick, 1990)'
_diffrn_ambient_temperature 173(2)
_diffrn_measured_fraction_theta_full 0.985
_diffrn_measured_fraction_theta_max 0.985
_diffrn_radiation_monochromator graphite
_diffrn_radiation_source 'fine-focus sealed tube'
_diffrn_radiation_type MoK\a
_diffrn_radiation_wavelength 0.71073
_diffrn_reflns_av_R_equivalents 0.0315
_diffrn_reflns_av_sigmaI/netI 0.0715
_diffrn_reflns_limit_h_max 13
_diffrn_reflns_limit_h_min -13
_diffrn_reflns_limit_k_max 13
_diffrn_reflns_limit_k_min -16
_diffrn_reflns_limit_l_max 21
_diffrn_reflns_limit_l_min -17
_diffrn_reflns_number 13452
_diffrn_reflns_theta_full 25.00
_diffrn_reflns_theta_max 25.00
_diffrn_reflns_theta_min 1.20
_exptl_absorpt_coefficient_mu 1.559
_exptl_absorpt_correction_T_max 0.7456
_exptl_absorpt_correction_T_min 0.5743
_exptl_absorpt_correction_type multi-scan
_exptl_absorpt_process_details sadabs
_exptl_crystal_density_diffrn 1.936
_exptl_crystal_density_method 'not measured'
_exptl_crystal_F_000 1524
_exptl_crystal_size_max 0.40
_exptl_crystal_size_mid 0.40
_exptl_crystal_size_min 0.20
_refine_diff_density_max 1.292
_refine_diff_density_min -1.100
_refine_diff_density_rms 0.136
_refine_ls_extinction_method none
_refine_ls_goodness_of_fit_ref 1.169
_refine_ls_hydrogen_treatment constr
_refine_ls_matrix_type full
_refine_ls_number_parameters 757
_refine_ls_number_reflns 9130
_refine_ls_number_restraints 6
_refine_ls_restrained_S_all 1.169
_refine_ls_R_factor_all 0.0828
_refine_ls_R_factor_gt 0.0661
_refine_ls_shift/su_max 0.001
_refine_ls_shift/su_mean 0.000
_refine_ls_structure_factor_coef Fsqd
_refine_ls_weighting_details 'calc w=1/[\s^2^(Fo^2^)+(0.0365P)^2^+2.4051P] where P=(Fo^2^+2Fc^2^)/3'
_refine_ls_weighting_scheme calc
_refine_ls_wR_factor_gt 0.1228
_refine_ls_wR_factor_ref 0.1308
_reflns_number_gt 7503
_reflns_number_total 9130
_reflns_threshold_expression >2sigma(I)
_cod_data_source_file c2ce26161h.txt
_cod_data_source_block p1
_cod_original_sg_symbol_H-M p-1
_cod_database_code 7208807

loop_
_symmetry_equiv_pos_as_xyz
'x, y, z'
'-x, -y, -z'

loop_
_atom_site_label
_atom_site_type_symbol
_atom_site_fract_x
_atom_site_fract_y
_atom_site_fract_z
_atom_site_U_iso_or_equiv
_atom_site_adp_type
_atom_site_occupancy
_atom_site_symmetry_multiplicity
_atom_site_calc_flag
_atom_site_refinement_flags
Ag1 Ag 1.21873(5) 0.62122(4) 0.47141(3) 0.02370(16) Uani 1 1 d .
Ag2 Ag 1.25532(5) 0.86248(4) 0.49018(3) 0.02195(16) Uani 1 1 d .
Ag3 Ag 0.26087(5) 0.62977(5) 0.99269(4) 0.02585(16) Uani 1 1 d .
Ag4 Ag 0.30673(5) 0.87270(4) 1.02031(3) 0.02367(16) Uani 1 1 d .
C1 C 0.9952(7) 0.6520(5) 0.5367(4) 0.0213(17) Uani 1 1 d .
H1 H 1.0599 0.6882 0.5835 0.026 Uiso 1 1 calc R
C2 C 0.8757(6) 0.6521(6) 0.5390(4) 0.0187(16) Uani 1 1 d .
H2 H 0.8592 0.6874 0.5869 0.022 Uiso 1 1 calc R
C3 C 0.7775(6) 0.6009(5) 0.4719(4) 0.0156(15) Uani 1 1 d .
C4 C 0.8093(7) 0.5466(5) 0.4054(4) 0.0195(16) Uani 1 1 d .
H4 H 0.7458 0.5072 0.3586 0.023 Uiso 1 1 calc R
C5 C 0.9317(7) 0.5497(5) 0.4072(4) 0.0202(16) Uani 1 1 d .
H5 H 0.9506 0.5123 0.3609 0.024 Uiso 1 1 calc R
C6 C 0.4903(6) 0.6322(5) 0.5398(4) 0.0183(16) Uani 1 1 d .
H6 H 0.4644 0.6446 0.5874 0.022 Uiso 1 1 calc R
C7 C 0.6089(7) 0.6248(5) 0.5416(4) 0.0197(16) Uani 1 1 d .
H7 H 0.6633 0.6307 0.5896 0.024 Uiso 1 1 calc R
C8 C 0.6506(6) 0.6084(5) 0.4719(4) 0.0147(15) Uani 1 1 d .
C9 C 0.5633(6) 0.5977(5) 0.4036(4) 0.0187(16) Uani 1 1 d .
H9 H 0.5854 0.5847 0.3548 0.022 Uiso 1 1 calc R
C10 C 0.4472(7) 0.6058(6) 0.4069(4) 0.0227(17) Uani 1 1 d .
H10 H 0.3905 0.5990 0.3596 0.027 Uiso 1 1 calc R
C11 C 1.0405(7) 0.9164(5) 0.5536(4) 0.0185(16) Uani 1 1 d .
H11 H 1.1068 0.9511 0.5997 0.022 Uiso 1 1 calc R
C12 C 0.9218(6) 0.9240(5) 0.5567(4) 0.0168(16) Uani 1 1 d .
H12 H 0.9075 0.9629 0.6042 0.020 Uiso 1 1 calc R
C13 C 0.8231(7) 0.8742(5) 0.4895(4) 0.0167(16) Uani 1 1 d .
C14 C 0.8515(6) 0.8173(5) 0.4222(4) 0.0175(16) Uani 1 1 d .
H14 H 0.7868 0.7805 0.3755 0.021 Uiso 1 1 calc R
C15 C 0.9718(6) 0.8142(5) 0.4230(4) 0.0186(16) Uani 1 1 d .
H15 H 0.9890 0.7770 0.3760 0.022 Uiso 1 1 calc R
C16 C 0.5339(7) 0.8968(6) 0.5588(4) 0.0208(17) Uani 1 1 d .
H16 H 0.5098 0.9116 0.6070 0.025 Uiso 1 1 calc R
C17 C 0.6570(7) 0.8994(6) 0.5614(4) 0.0207(17) Uani 1 1 d .
H17 H 0.7161 0.9167 0.6102 0.025 Uiso 1 1 calc R
C18 C 0.6929(7) 0.8761(6) 0.4905(5) 0.0265(19) Uani 1 1 d .
C19 C 0.6040(6) 0.8606(5) 0.4226(4) 0.0162(15) Uani 1 1 d .
H19 H 0.6264 0.8512 0.3739 0.019 Uiso 1 1 calc R
C20 C 0.4830(7) 0.8589(5) 0.4257(4) 0.0209(17) Uani 1 1 d .
H20 H 0.4227 0.8458 0.3782 0.025 Uiso 1 1 calc R
C21 C 0.4753(7) 0.5738(6) 0.9325(4) 0.0215(17) Uani 1 1 d .
H21 H 0.4096 0.5386 0.8861 0.026 Uiso 1 1 calc R
C22 C 0.5952(6) 0.5663(5) 0.9308(4) 0.0192(16) Uani 1 1 d .
H22 H 0.6095 0.5250 0.8842 0.023 Uiso 1 1 calc R
C23 C 0.6940(6) 0.6186(5) 0.9967(4) 0.0142(15) Uani 1 1 d .
C24 C 0.6659(7) 0.6761(5) 1.0633(4) 0.0178(16) Uani 1 1 d .
H24 H 0.7303 0.7129 1.1101 0.021 Uiso 1 1 calc R
C25 C 0.5439(6) 0.6799(5) 1.0615(4) 0.0182(16) Uani 1 1 d .
H25 H 0.5266 0.7198 1.1075 0.022 Uiso 1 1 calc R
C26 C 0.9792(7) 0.5805(6) 0.9276(4) 0.0212(17) Uani 1 1 d .
H26 H 0.9997 0.5545 0.8791 0.025 Uiso 1 1 calc R
C27 C 0.8565(6) 0.5762(5) 0.9260(4) 0.0171(16) Uani 1 1 d .
H27 H 0.7946 0.5474 0.8773 0.021 Uiso 1 1 calc R
C28 C 0.8226(6) 0.6146(5) 0.9966(4) 0.0158(15) Uani 1 1 d .
C29 C 0.9188(6) 0.6521(5) 1.0656(4) 0.0196(16) Uani 1 1 d .
H29 H 0.9010 0.6772 1.1152 0.023 Uiso 1 1 calc R
C30 C 1.0390(7) 0.6526(6) 1.0619(4) 0.0236(17) Uani 1 1 d .
H30 H 1.1023 0.6777 1.1098 0.028 Uiso 1 1 calc R
C31 C 0.5279(6) 0.8383(6) 0.9528(4) 0.0186(16) Uani 1 1 d .
H31 H 0.4624 0.7994 0.9069 0.022 Uiso 1 1 calc R
C32 C 0.6481(7) 0.8384(5) 0.9507(4) 0.0216(17) Uani 1 1 d .
H32 H 0.6641 0.7992 0.9039 0.026 Uiso 1 1 calc R
C33 C 0.7472(6) 0.8955(5) 1.0165(4) 0.0138(15) Uani 1 1 d .
C34 C 0.7157(7) 0.9540(5) 1.0825(4) 0.0187(16) Uani 1 1 d .
H34 H 0.7795 0.9966 1.1283 0.022 Uiso 1 1 calc R
C35 C 0.5922(6) 0.9493(5) 1.0807(4) 0.0196(16) Uani 1 1 d .
H35 H 0.5726 0.9886 1.1260 0.023 Uiso 1 1 calc R
C36 C 1.0334(6) 0.8517(6) 0.9528(4) 0.0213(17) Uani 1 1 d .
H36 H 1.0563 0.8289 0.9047 0.026 Uiso 1 1 calc R
C37 C 0.9128(7) 0.8582(5) 0.9499(4) 0.0181(16) Uani 1 1 d .
H37 H 0.8547 0.8396 0.9004 0.022 Uiso 1 1 calc R
C38 C 0.8769(6) 0.8915(5) 1.0183(4) 0.0177(16) Uani 1 1 d .
C39 C 0.9665(7) 0.9161(5) 1.0891(4) 0.0205(17) Uani 1 1 d .
H39 H 0.9461 0.9394 1.1380 0.025 Uiso 1 1 calc R
C40 C 1.0820(7) 0.9066(5) 1.0871(4) 0.0180(16) Uani 1 1 d .
H40 H 1.1409 0.9223 1.1358 0.022 Uiso 1 1 calc R
C41 C 0.6884(8) 0.7977(6) 0.7457(4) 0.0297(19) Uani 1 1 d .
C42 C 0.8089(9) 0.8495(6) 0.7440(4) 0.033(2) Uani 1 1 d .
H42 H 0.8256 0.9187 0.7429 0.040 Uiso 1 1 calc R
C43 C 0.9030(8) 0.8013(7) 0.7438(4) 0.039(2) Uani 1 1 d .
H43 H 0.9835 0.8379 0.7427 0.046 Uiso 1 1 calc R
C44 C 0.8817(8) 0.6995(7) 0.7452(4) 0.035(2) Uani 1 1 d .
H44 H 0.9471 0.6671 0.7454 0.042 Uiso 1 1 calc R
C45 C 0.7641(7) 0.6470(6) 0.7461(4) 0.0251(18) Uani 1 1 d .
H45 H 0.7476 0.5773 0.7458 0.030 Uiso 1 1 calc R
C46 C 0.6693(7) 0.6962(6) 0.7476(4) 0.0256(18) Uani 1 1 d .
C47 C 0.5476(8) 0.6438(6) 0.7530(4) 0.0241(18) Uani 1 1 d .
N1 N 1.0262(5) 0.6034(5) 0.4715(3) 0.0205(14) Uani 1 1 d .
N2 N 0.4081(5) 0.6226(4) 0.4727(3) 0.0176(13) Uani 1 1 d .
N3 N 1.0664(5) 0.8619(4) 0.4881(3) 0.0188(14) Uani 1 1 d .
N4 N 0.4468(5) 0.8749(4) 0.4927(3) 0.0192(14) Uani 1 1 d .
N5 N 0.4493(5) 0.6285(5) 0.9966(3) 0.0201(14) Uani 1 1 d .
N6 N 1.0720(5) 0.6196(4) 0.9940(4) 0.0201(14) Uani 1 1 d .
N7 N 0.4992(5) 0.8911(4) 1.0171(3) 0.0197(14) Uani 1 1 d .
N8 N 1.1188(5) 0.8761(4) 1.0200(3) 0.0178(13) Uani 1 1 d .
N9 N 0.5967(7) 0.8453(5) 0.7452(4) 0.042(2) Uani 1 1 d .
H9A H 0.5216 0.8124 0.7461 0.051 Uiso 1 1 calc R
H9B H 0.6120 0.9093 0.7439 0.051 Uiso 1 1 calc R
N10 N 0.4524(7) 0.6043(6) 0.7575(4) 0.0371(18) Uani 1 1 d .
N11 N 0.1785(6) 0.1159(5) 0.7533(3) 0.0241(15) Uani 1 1 d .
N12 N 0.6155(6) 0.1351(6) 0.7994(4) 0.0271(16) Uani 1 1 d .
N13 N 0.2133(6) 0.7284(6) 0.8059(4) 0.0336(17) Uani 1 1 d .
N14 N 0.1308(6) 0.6440(5) 0.2934(4) 0.0244(15) Uani 1 1 d .
O1 O 0.1288(5) 0.0206(4) 0.7376(3) 0.0299(13) Uani 1 1 d .
O2 O 0.1164(5) 0.1796(4) 0.7657(3) 0.0304(13) Uani 1 1 d .
O3 O 0.2918(5) 0.1484(4) 0.7568(3) 0.0321(13) Uani 1 1 d .
O4 O 0.6250(5) 0.0598(4) 0.8228(3) 0.0332(14) Uani 1 1 d .
O5 O 0.5519(5) 0.1178(5) 0.7321(3) 0.0413(16) Uani 1 1 d .
O6 O 0.6663(5) 0.2251(4) 0.8436(3) 0.0394(15) Uani 1 1 d .
O7 O 0.2118(6) 0.7144(5) 0.8700(3) 0.0442(16) Uani 1 1 d .
O8 O 0.1816(5) 0.6534(4) 0.7438(3) 0.0384(15) Uani 1 1 d .
O9A O 0.2107(18) 0.8153(18) 0.8003(17) 0.056(5) Uani 0.50 1 d PU
O9B O 0.2792(18) 0.8148(18) 0.8072(17) 0.066(6) Uani 0.50 1 d PU
O10 O 0.2092(5) 0.7219(5) 0.3434(3) 0.0456(17) Uani 1 1 d .
O11 O 0.0551(5) 0.6543(5) 0.2400(3) 0.0440(17) Uani 1 1 d .
O12 O 0.1282(5) 0.5570(5) 0.2983(4) 0.0425(16) Uani 1 1 d .
O1W O 0.1493(5) 0.9051(4) 0.2840(3) 0.0405(15) Uani 1 1 d .
H1WA H 0.0701 0.8852 0.2679 0.049 Uiso 1 1 d R
H1WB H 0.1727 0.8596 0.3009 0.049 Uiso 1 1 d R
O2W O 0.6081(5) 0.3884(4) 0.7740(3) 0.0348(14) Uani 1 1 d .
H2WA H 0.6267 0.3434 0.7935 0.042 Uiso 1 1 d R
H2WB H 0.5299 0.3804 0.7672 0.042 Uiso 1 1 d R
O3W O 0.6533(5) 0.6433(4) 0.2475(3) 0.0297(13) Uani 1 1 d .
H3WA H 0.6741 0.7042 0.2448 0.036 Uiso 1 1 d R
H3WB H 0.7035 0.6110 0.2303 0.036 Uiso 1 1 d R
O4W O 0.8089(5) 0.5224(4) 0.1918(3) 0.0352(14) Uani 1 1 d .
H4WA H 0.8101 0.4723 0.2095 0.042 Uiso 1 1 d R
H4WB H 0.8825 0.5630 0.2058 0.042 Uiso 1 1 d R
O5W O 0.3054(5) 0.7309(4) 0.6382(3) 0.0365(14) Uani 1 1 d .
H5WA H 0.2689 0.7085 0.6695 0.044 Uiso 1 1 d R
H5WB H 0.3132 0.7955 0.6498 0.044 Uiso 1 1 d R
O6W O 0.3320(5) 0.9431(4) 0.6750(3) 0.0337(14) Uani 1 1 d .
H6WA H 0.3978 0.9939 0.6914 0.040 Uiso 1 1 d R
H6WB H 0.2739 0.9639 0.6923 0.040 Uiso 1 1 d R

loop_
_atom_site_aniso_label
_atom_site_aniso_U_11
_atom_site_aniso_U_22
_atom_site_aniso_U_33
_atom_site_aniso_U_23
_atom_site_aniso_U_13
_atom_site_aniso_U_12
Ag1 0.0127(3) 0.0265(4) 0.0352(4) 0.0109(3) 0.0086(3) 0.0093(3)
Ag2 0.0107(3) 0.0261(3) 0.0306(3) 0.0093(3) 0.0061(2) 0.0077(2)
Ag3 0.0111(3) 0.0289(4) 0.0421(4) 0.0145(3) 0.0090(3) 0.0092(3)
Ag4 0.0124(3) 0.0281(4) 0.0330(3) 0.0101(3) 0.0073(3) 0.0092(3)
C1 0.021(4) 0.020(4) 0.020(4) 0.003(3) 0.001(3) 0.008(3)
C2 0.018(4) 0.030(4) 0.018(4) 0.013(3) 0.014(3) 0.010(3)
C3 0.007(4) 0.021(4) 0.019(4) 0.012(3) -0.003(3) 0.003(3)
C4 0.016(4) 0.019(4) 0.019(4) 0.003(3) -0.001(3) 0.005(3)
C5 0.025(4) 0.018(4) 0.019(4) 0.006(3) 0.007(3) 0.008(3)
C6 0.019(4) 0.020(4) 0.017(4) 0.006(3) 0.005(3) 0.007(3)
C7 0.020(4) 0.019(4) 0.017(4) 0.003(3) 0.000(3) 0.007(3)
C8 0.010(4) 0.013(4) 0.020(4) 0.002(3) 0.006(3) 0.002(3)
C9 0.018(4) 0.017(4) 0.019(4) 0.004(3) 0.003(3) 0.003(3)
C10 0.023(4) 0.024(4) 0.021(4) 0.010(3) 0.000(3) 0.007(3)
C11 0.015(4) 0.021(4) 0.019(4) 0.008(3) 0.002(3) 0.003(3)
C12 0.023(4) 0.019(4) 0.014(4) 0.010(3) 0.007(3) 0.010(3)
C13 0.019(4) 0.010(4) 0.020(4) 0.007(3) 0.001(3) 0.002(3)
C14 0.015(4) 0.013(4) 0.021(4) 0.005(3) 0.002(3) 0.001(3)
C15 0.017(4) 0.019(4) 0.019(4) 0.004(3) 0.008(3) 0.005(3)
C16 0.020(4) 0.025(4) 0.021(4) 0.010(3) 0.011(3) 0.007(3)
C17 0.013(4) 0.034(5) 0.013(4) 0.007(3) 0.004(3) 0.004(3)
C18 0.025(5) 0.013(4) 0.039(5) 0.011(3) 0.000(4) 0.004(3)
C19 0.013(4) 0.019(4) 0.022(4) 0.009(3) 0.010(3) 0.008(3)
C20 0.017(4) 0.018(4) 0.027(4) 0.008(3) 0.001(3) 0.005(3)
C21 0.013(4) 0.023(4) 0.030(4) 0.012(3) 0.003(3) 0.008(3)
C22 0.014(4) 0.019(4) 0.024(4) 0.005(3) 0.003(3) 0.007(3)
C23 0.017(4) 0.011(4) 0.016(4) 0.009(3) 0.005(3) 0.002(3)
C24 0.017(4) 0.015(4) 0.020(4) 0.006(3) 0.002(3) 0.004(3)
C25 0.016(4) 0.019(4) 0.026(4) 0.011(3) 0.008(3) 0.010(3)
C26 0.018(4) 0.024(4) 0.026(4) 0.007(3) 0.013(3) 0.010(3)
C27 0.015(4) 0.021(4) 0.017(4) 0.008(3) 0.003(3) 0.007(3)
C28 0.016(4) 0.011(4) 0.020(4) 0.008(3) 0.002(3) 0.003(3)
C29 0.012(4) 0.022(4) 0.024(4) 0.012(3) -0.004(3) 0.004(3)
C30 0.016(4) 0.028(5) 0.026(4) 0.010(3) 0.003(3) 0.006(3)
C31 0.008(4) 0.026(4) 0.021(4) 0.010(3) 0.004(3) 0.001(3)
C32 0.029(5) 0.018(4) 0.019(4) 0.005(3) 0.005(3) 0.013(3)
C33 0.010(4) 0.010(4) 0.023(4) 0.008(3) 0.006(3) 0.002(3)
C34 0.016(4) 0.017(4) 0.021(4) 0.003(3) 0.005(3) 0.006(3)
C35 0.016(4) 0.017(4) 0.023(4) 0.003(3) 0.009(3) 0.001(3)
C36 0.015(4) 0.025(4) 0.024(4) 0.006(3) 0.007(3) 0.007(3)
C37 0.016(4) 0.015(4) 0.023(4) 0.006(3) 0.004(3) 0.005(3)
C38 0.013(4) 0.015(4) 0.024(4) 0.006(3) 0.006(3) 0.002(3)
C39 0.027(4) 0.011(4) 0.022(4) 0.002(3) 0.007(3) 0.004(3)
C40 0.016(4) 0.013(4) 0.028(4) 0.013(3) 0.003(3) 0.004(3)
C41 0.035(5) 0.032(5) 0.014(4) 0.003(3) -0.003(3) 0.006(4)
C42 0.056(6) 0.024(5) 0.009(4) 0.003(3) -0.006(4) 0.004(4)
C43 0.035(5) 0.049(6) 0.013(4) 0.000(4) -0.002(4) -0.006(5)
C44 0.034(5) 0.050(6) 0.019(4) 0.004(4) 0.005(4) 0.017(4)
C45 0.028(5) 0.029(5) 0.011(4) 0.000(3) 0.000(3) 0.006(4)
C46 0.030(5) 0.024(5) 0.015(4) 0.003(3) -0.002(3) 0.003(4)
C47 0.029(5) 0.019(4) 0.015(4) -0.001(3) -0.005(3) 0.006(4)
N1 0.015(3) 0.031(4) 0.023(3) 0.013(3) 0.007(3) 0.014(3)
N2 0.015(3) 0.017(3) 0.019(3) 0.003(3) 0.003(3) 0.005(3)
N3 0.015(3) 0.019(3) 0.022(3) 0.007(3) 0.002(3) 0.008(3)
N4 0.012(3) 0.019(3) 0.030(4) 0.006(3) 0.011(3) 0.010(3)
N5 0.011(3) 0.022(4) 0.030(4) 0.013(3) 0.007(3) 0.003(3)
N6 0.014(3) 0.015(3) 0.036(4) 0.015(3) 0.008(3) 0.006(3)
N7 0.014(3) 0.020(4) 0.025(3) 0.011(3) 0.005(3) 0.001(3)
N8 0.011(3) 0.017(3) 0.026(3) 0.008(3) 0.003(3) 0.005(3)
N9 0.050(5) 0.025(4) 0.046(5) 0.013(3) -0.002(4) 0.008(4)
N10 0.032(4) 0.041(5) 0.030(4) 0.011(3) -0.002(3) 0.003(4)
N11 0.027(4) 0.030(4) 0.017(3) 0.006(3) 0.005(3) 0.015(3)
N12 0.013(3) 0.045(5) 0.024(4) 0.009(3) 0.006(3) 0.010(3)
N13 0.033(4) 0.039(5) 0.026(4) 0.008(3) 0.007(3) 0.009(4)
N14 0.019(4) 0.036(4) 0.022(4) 0.009(3) 0.012(3) 0.009(3)
O1 0.037(3) 0.019(3) 0.025(3) 0.003(2) 0.006(3) -0.003(3)
O2 0.026(3) 0.028(3) 0.032(3) 0.000(2) 0.002(2) 0.013(3)
O3 0.029(3) 0.030(3) 0.041(3) 0.010(3) 0.019(3) 0.009(3)
O4 0.037(4) 0.039(4) 0.028(3) 0.012(3) 0.008(3) 0.017(3)
O5 0.037(4) 0.051(4) 0.025(3) 0.015(3) -0.010(3) 0.002(3)
O6 0.036(4) 0.027(4) 0.039(3) -0.007(3) 0.004(3) 0.001(3)
O7 0.037(4) 0.064(5) 0.032(3) 0.016(3) 0.009(3) 0.012(3)
O8 0.041(4) 0.024(3) 0.032(3) -0.011(3) 0.008(3) 0.000(3)
O9A 0.086(16) 0.012(6) 0.079(9) 0.015(6) 0.039(14) 0.014(11)
O9B 0.100(17) 0.012(6) 0.080(8) 0.020(5) 0.020(15) -0.001(12)
O10 0.017(3) 0.059(4) 0.035(3) -0.011(3) 0.002(3) -0.003(3)
O11 0.033(4) 0.047(4) 0.041(4) 0.021(3) -0.014(3) 0.000(3)
O12 0.040(4) 0.039(4) 0.066(4) 0.035(3) 0.021(3) 0.018(3)
O1W 0.030(3) 0.035(4) 0.050(4) 0.009(3) 0.002(3) 0.007(3)
O2W 0.035(3) 0.034(4) 0.032(3) 0.010(3) 0.002(3) 0.009(3)
O3W 0.037(3) 0.024(3) 0.030(3) 0.012(2) 0.011(3) 0.007(3)
O4W 0.021(3) 0.029(3) 0.047(4) 0.016(3) -0.004(3) -0.004(3)
O5W 0.040(4) 0.033(4) 0.044(3) 0.015(3) 0.026(3) 0.011(3)
O6W 0.028(3) 0.030(3) 0.045(3) 0.007(3) 0.015(3) 0.012(3)

loop_
_atom_type_symbol
_atom_type_description
_atom_type_scat_dispersion_real
_atom_type_scat_dispersion_imag
_atom_type_scat_source
C C 0.0033 0.0016 'International Tables Vol C Tables 4.2.6.8 and 6.1.1.4'
H H 0.0000 0.0000 'International Tables Vol C Tables 4.2.6.8 and 6.1.1.4'
Ag Ag -0.8971 1.1015 'International Tables Vol C Tables 4.2.6.8 and 6.1.1.4'
N N 0.0061 0.0033 'International Tables Vol C Tables 4.2.6.8 and 6.1.1.4'
O O 0.0106 0.0060 'International Tables Vol C Tables 4.2.6.8 and 6.1.1.4'

loop_
_geom_angle_atom_site_label_1
_geom_angle_atom_site_label_2
_geom_angle_atom_site_label_3
_geom_angle
_geom_angle_site_symmetry_1
_geom_angle_site_symmetry_3
N2 Ag1 N1 173.7(2) 1_655 .
N2 Ag1 Ag2 96.42(15) 1_655 .
N1 Ag1 Ag2 89.72(16) . .
N4 Ag2 N3 175.7(2) 1_655 .
N4 Ag2 Ag1 87.47(16) 1_655 .
N3 Ag2 Ag1 96.78(16) . .
N6 Ag3 N5 174.4(2) 1_455 .
N6 Ag3 Ag4 88.32(15) 1_455 .
N5 Ag3 Ag4 96.32(16) . .
N8 Ag4 N7 171.4(2) 1_455 .
N8 Ag4 Ag3 96.77(15) 1_455 .
N7 Ag4 Ag3 91.37(16) . .
N1 C1 C2 123.3(7) . .
N1 C1 H1 118.4 . .
C2 C1 H1 118.4 . .
C1 C2 C3 120.7(6) . .
C1 C2 H2 119.7 . .
C3 C2 H2 119.7 . .
C2 C3 C4 115.8(6) . .
C2 C3 C8 121.0(6) . .
C4 C3 C8 123.1(6) . .
C5 C4 C3 120.5(6) . .
C5 C4 H4 119.8 . .
C3 C4 H4 119.8 . .
N1 C5 C4 122.9(7) . .
N1 C5 H5 118.5 . .
C4 C5 H5 118.5 . .
N2 C6 C7 122.5(6) . .
N2 C6 H6 118.7 . .
C7 C6 H6 118.7 . .
C6 C7 C8 119.9(6) . .
C6 C7 H7 120.1 . .
C8 C7 H7 120.1 . .
C9 C8 C7 116.1(6) . .
C9 C8 C3 122.6(6) . .
C7 C8 C3 121.2(6) . .
C10 C9 C8 120.3(6) . .
C10 C9 H9 119.9 . .
C8 C9 H9 119.9 . .
N2 C10 C9 123.7(7) . .
N2 C10 H10 118.1 . .
C9 C10 H10 118.1 . .
N3 C11 C12 123.0(6) . .
N3 C11 H11 118.5 . .
C12 C11 H11 118.5 . .
C11 C12 C13 119.4(6) . .
C11 C12 H12 120.3 . .
C13 C12 H12 120.3 . .
C12 C13 C14 116.8(7) . .
C12 C13 C18 121.6(6) . .
C14 C13 C18 121.5(6) . .
C15 C14 C13 120.6(7) . .
C15 C14 H14 119.7 . .
C13 C14 H14 119.7 . .
N3 C15 C14 122.3(6) . .
N3 C15 H15 118.9 . .
C14 C15 H15 118.9 . .
N4 C16 C17 123.8(6) . .
N4 C16 H16 118.1 . .
C17 C16 H16 118.1 . .
C16 C17 C18 118.6(7) . .
C16 C17 H17 120.7 . .
C18 C17 H17 120.7 . .
C19 C18 C17 117.1(7) . .
C19 C18 C13 121.8(7) . .
C17 C18 C13 121.0(7) . .
C20 C19 C18 119.9(7) . .
C20 C19 H19 120.0 . .
C18 C19 H19 120.0 . .
N4 C20 C19 122.7(7) . .
N4 C20 H20 118.6 . .
C19 C20 H20 118.6 . .
N5 C21 C22 122.4(7) . .
N5 C21 H21 118.8 . .
C22 C21 H21 118.8 . .
C23 C22 C21 120.4(7) . .
C23 C22 H22 119.8 . .
C21 C22 H22 119.8 . .
C22 C23 C24 116.7(7) . .
C22 C23 C28 122.0(6) . .
C24 C23 C28 121.3(6) . .
C25 C24 C23 120.2(7) . .
C25 C24 H24 119.9 . .
C23 C24 H24 119.9 . .
N5 C25 C24 122.1(6) . .
N5 C25 H25 119.0 . .
C24 C25 H25 119.0 . .
N6 C26 C27 123.6(7) . .
N6 C26 H26 118.2 . .
C27 C26 H26 118.2 . .
C26 C27 C28 119.8(7) . .
C26 C27 H27 120.1 . .
C28 C27 H27 120.1 . .
C29 C28 C27 116.2(7) . .
C29 C28 C23 122.4(6) . .
C27 C28 C23 121.4(6) . .
C30 C29 C28 120.1(7) . .
C30 C29 H29 120.0 . .
C28 C29 H29 120.0 . .
N6 C30 C29 123.5(7) . .
N6 C30 H30 118.2 . .
C29 C30 H30 118.2 . .
N7 C31 C32 122.5(7) . .
N7 C31 H31 118.8 . .
C32 C31 H31 118.8 . .
C31 C32 C33 120.6(7) . .
C31 C32 H32 119.7 . .
C33 C32 H32 119.7 . .
C32 C33 C34 116.1(6) . .
C32 C33 C38 122.1(6) . .
C34 C33 C38 121.8(6) . .
C35 C34 C33 120.1(7) . .
C35 C34 H34 120.0 . .
C33 C34 H34 120.0 . .
N7 C35 C34 122.1(6) . .
N7 C35 H35 119.0 . .
C34 C35 H35 119.0 . .
N8 C36 C37 122.8(7) . .
N8 C36 H36 118.6 . .
C37 C36 H36 118.6 . .
C38 C37 C36 120.1(7) . .
C38 C37 H37 119.9 . .
C36 C37 H37 119.9 . .
C37 C38 C39 117.1(7) . .
C37 C38 C33 121.0(6) . .
C39 C38 C33 121.8(6) . .
C40 C39 C38 119.3(7) . .
C40 C39 H39 120.3 . .
C38 C39 H39 120.3 . .
C39 C40 N8 123.9(7) . .
C39 C40 H40 118.1 . .
N8 C40 H40 118.1 . .
N9 C41 C46 122.4(8) . .
N9 C41 C42 120.6(8) . .
C46 C41 C42 117.0(8) . .
C43 C42 C41 121.1(8) . .
C43 C42 H42 119.5 . .
C41 C42 H42 119.5 . .
C42 C43 C44 121.0(8) . .
C42 C43 H43 119.5 . .
C44 C43 H43 119.5 . .
C45 C44 C43 119.0(8) . .
C45 C44 H44 120.5 . .
C43 C44 H44 120.5 . .
C44 C45 C46 120.1(8) . .
C44 C45 H45 119.9 . .
C46 C45 H45 119.9 . .
C45 C46 C41 121.8(8) . .
C45 C46 C47 120.6(7) . .
C41 C46 C47 117.6(7) . .
N10 C47 C46 179.0(9) . .
C5 N1 C1 116.7(6) . .
C5 N1 Ag1 123.1(5) . .
C1 N1 Ag1 120.0(5) . .
C10 N2 C6 117.4(6) . .
C10 N2 Ag1 121.5(5) . 1_455
C6 N2 Ag1 120.9(5) . 1_455
C15 N3 C11 117.8(6) . .
C15 N3 Ag2 123.1(5) . .
C11 N3 Ag2 119.0(5) . .
C16 N4 C20 117.5(6) . .
C16 N4 Ag2 122.8(5) . 1_455
C20 N4 Ag2 119.7(5) . 1_455
C21 N5 C25 118.2(6) . .
C21 N5 Ag3 118.8(5) . .
C25 N5 Ag3 123.0(5) . .
C26 N6 C30 116.6(6) . .
C26 N6 Ag3 122.0(5) . 1_655
C30 N6 Ag3 121.3(5) . 1_655
C31 N7 C35 118.6(6) . .
C31 N7 Ag4 120.2(5) . .
C35 N7 Ag4 121.1(5) . .
C36 N8 C40 116.8(6) . .
C36 N8 Ag4 120.8(5) . 1_655
C40 N8 Ag4 122.4(5) . 1_655
C41 N9 H9A 120.0 . .
C41 N9 H9B 120.0 . .
H9A N9 H9B 120.0 . .
O2 N11 O3 118.8(7) . .
O2 N11 O1 121.1(7) . .
O3 N11 O1 120.1(6) . .
O6 N12 O5 120.5(7) . .
O6 N12 O4 120.3(6) . .
O5 N12 O4 119.2(7) . .
O7 N13 O8 120.6(7) . .
O7 N13 O9A 118.7(14) . .
O8 N13 O9A 117.5(14) . .
O7 N13 O9B 117.6(15) . .
O8 N13 O9B 118.8(15) . .
O9A N13 O9B 35.4(12) . .
O12 N14 O11 120.7(7) . .
O12 N14 O10 119.3(7) . .
O11 N14 O10 120.0(7) . .
O9B O9A N13 73(3) . .
O9A O9B N13 71(3) . .
H1WA O1W H1WB 108.2 . .
H2WA O2W H2WB 108.3 . .
H3WA O3W H3WB 108.6 . .
H4WA O4W H4WB 108.3 . .
H5WA O5W H5WB 108.4 . .
H6WA O6W H6WB 108.4 . .

loop_
_geom_bond_atom_site_label_1
_geom_bond_atom_site_label_2
_geom_bond_distance
_geom_bond_site_symmetry_2
Ag1 N2 2.137(6) 1_655
Ag1 N1 2.141(6) .
Ag1 Ag2 3.2187(10) .
Ag2 N4 2.130(6) 1_655
Ag2 N3 2.132(6) .
Ag3 N6 2.119(6) 1_455
Ag3 N5 2.127(6) .
Ag3 Ag4 3.2006(11) .
Ag4 N8 2.138(6) 1_455
Ag4 N7 2.152(6) .
C1 N1 1.346(9) .
C1 C2 1.361(10) .
C1 H1 0.9500 .
C2 C3 1.394(9) .
C2 H2 0.9500 .
C3 C4 1.395(10) .
C3 C8 1.463(9) .
C4 C5 1.373(10) .
C4 H4 0.9500 .
C5 N1 1.345(8) .
C5 H5 0.9500 .
C6 N2 1.357(8) .
C6 C7 1.365(10) .
C6 H6 0.9500 .
C7 C8 1.413(9) .
C7 H7 0.9500 .
C8 C9 1.397(9) .
C9 C10 1.354(10) .
C9 H9 0.9500 .
C10 N2 1.332(9) .
C10 H10 0.9500 .
C11 N3 1.348(9) .
C11 C12 1.381(10) .
C11 H11 0.9500 .
C12 C13 1.396(9) .
C12 H12 0.9500 .
C13 C14 1.399(9) .
C13 C18 1.484(10) .
C14 C15 1.371(10) .
C14 H14 0.9500 .
C15 N3 1.344(8) .
C15 H15 0.9500 .
C16 N4 1.329(8) .
C16 C17 1.379(10) .
C16 H16 0.9500 .
C17 C18 1.400(10) .
C17 H17 0.9500 .
C18 C19 1.384(9) .
C19 C20 1.377(10) .
C19 H19 0.9500 .
C20 N4 1.335(9) .
C20 H20 0.9500 .
C21 N5 1.330(9) .
C21 C22 1.390(10) .
C21 H21 0.9500 .
C22 C23 1.385(9) .
C22 H22 0.9500 .
C23 C24 1.392(9) .
C23 C28 1.470(10) .
C24 C25 1.389(9) .
C24 H24 0.9500 .
C25 N5 1.348(9) .
C25 H25 0.9500 .
C26 N6 1.345(9) .
C26 C27 1.373(10) .
C26 H26 0.9500 .
C27 C28 1.408(9) .
C27 H27 0.9500 .
C28 C29 1.398(9) .
C29 C30 1.374(10) .
C29 H29 0.9500 .
C30 N6 1.347(9) .
C30 H30 0.9500 .
C31 N7 1.337(9) .
C31 C32 1.369(10) .
C31 H31 0.9500 .
C32 C33 1.396(9) .
C32 H32 0.9500 .
C33 C34 1.408(9) .
C33 C38 1.478(9) .
C34 C35 1.380(10) .
C34 H34 0.9500 .
C35 N7 1.340(8) .
C35 H35 0.9500 .
C36 N8 1.329(8) .
C36 C37 1.381(10) .
C36 H36 0.9500 .
C37 C38 1.373(9) .
C37 H37 0.9500 .
C38 C39 1.400(9) .
C39 C40 1.349(10) .
C39 H39 0.9500 .
C40 N8 1.353(9) .
C40 H40 0.9500 .
C41 N9 1.350(10) .
C41 C46 1.400(11) .
C41 C42 1.409(12) .
C42 C43 1.378(12) .
C42 H42 0.9500 .
C43 C44 1.398(12) .
C43 H43 0.9500 .
C44 C45 1.379(11) .
C44 H44 0.9500 .
C45 C46 1.395(11) .
C45 H45 0.9500 .
C46 C47 1.447(11) .
C47 N10 1.128(10) .
N2 Ag1 2.137(6) 1_455
N4 Ag2 2.130(6) 1_455
N6 Ag3 2.119(6) 1_655
N8 Ag4 2.138(6) 1_655
N9 H9A 0.8800 .
N9 H9B 0.8800 .
N11 O2 1.247(8) .
N11 O3 1.249(8) .
N11 O1 1.257(8) .
N12 O6 1.235(8) .
N12 O5 1.239(7) .
N12 O4 1.258(8) .
N13 O7 1.243(8) .
N13 O8 1.246(8) .
N13 O9A 1.25(2) .
N13 O9B 1.27(2) .
N14 O12 1.239(8) .
N14 O11 1.241(8) .
N14 O10 1.246(7) .
O9A O9B 0.77(3) .
O1W H1WA 0.8499 .
O1W H1WB 0.8500 .
O2W H2WA 0.8501 .
O2W H2WB 0.8500 .
O3W H3WA 0.8501 .
O3W H3WB 0.8499 .
O4W H4WA 0.8500 .
O4W H4WB 0.8500 .
O5W H5WA 0.8501 .
O5W H5WB 0.8499 .
O6W H6WA 0.8501 .
O6W H6WB 0.8498 .

loop_
_geom_hbond_atom_site_label_D
_geom_hbond_atom_site_label_H
_geom_hbond_atom_site_label_A
_geom_hbond_distance_DH
_geom_hbond_distance_HA
_geom_hbond_distance_DA
_geom_hbond_angle_DHA
_geom_hbond_site_symmetry_A
N9 H9A O5W 0.88 2.65 3.311(9) 132.8 .
N9 H9B O4 0.88 2.15 2.860(9) 136.7 1_565
O1W H1WA O2 0.85 2.02 2.859(8) 171.9 2_566
O1W H1WB O10 0.85 2.35 3.198(9) 172.4 .
O2W H2WA O6 0.85 2.19 3.038(8) 177.6 .
O2W H2WB O3W 0.85 1.99 2.835(8) 177.7 2_666
O3W H3WA O3 0.85 2.02 2.868(7) 173.9 2_666
O3W H3WB O4W 0.85 1.98 2.824(8) 173.6 .
O4W H4WA O8 0.85 2.17 3.016(8) 178.5 2_666
O4W H4WB O11 0.85 1.97 2.820(8) 178.1 1_655
O5W H5WA O8 0.85 2.03 2.882(8) 179.4 .
O5W H5WB O6W 0.85 1.94 2.789(8) 179.1 .
O6W H6WA O5 0.85 2.03 2.878(8) 178.3 1_565
O6W H6WB O1 0.85 2.17 3.019(8) 178.6 1_565
